data_7719122
loop_
_publ_author_name
'Friedrich, Jochen'
'Riedmaier, Jonas'
'Maichle-M&#xf6;ssmer, C&#xe4;cilia'
'Anwander, Reiner'

_publ_section_title
;
 Stepwise azido transfer to cerous tris(<i>tert</i>-butoxy)siloxide
 <i>via</i> trans-silylation with Me<sub>3</sub>SiN<sub>3</sub>.
;
_journal_issue 32
_journal_name_full 'Dalton transactions (Cambridge, England : 2003)'
_journal_page_first 12141
_journal_page_last 12144
_journal_paper_doi 10.1039/d5dt01051a
_journal_volume 54
_journal_year 2025
_chemical_formula_sum 'C117 H240 Ce4 N12 O32 Si8'
_chemical_formula_weight 3112.40
_chemical_properties_physical Air-sensitive,Moisture-sensitive
_space_group_crystal_system monoclinic
_space_group_IT_number 15
_space_group_name_Hall '-C 2yc'
_space_group_name_H-M_alt 'C 1 2/c 1'
_atom_sites_solution_hydrogens geom
_audit_creation_method SHELXL-2014/7
_audit_update_record
;
2025-05-02 deposited with the CCDC.	2025-07-15 downloaded from the CCDC.
;
_cell_angle_alpha 90
_cell_angle_beta 95.4770(10)
_cell_angle_gamma 90
_cell_formula_units_Z 4
_cell_length_a 34.1460(11)
_cell_length_b 24.5317(8)
_cell_length_c 19.3428(6)
_cell_measurement_reflns_used 9813
_cell_measurement_temperature 100(2)
_cell_measurement_theta_max 30.06
_cell_measurement_theta_min 2.328
_cell_volume 16128.7(9)
_computing_cell_refinement 'Bruker SAINT'
_computing_data_collection 'Bruker COSMO'
_computing_data_reduction 'Bruker SAINT'
_computing_structure_refinement 'SHELXL-2014/7 (Sheldrick, 2014)'
_computing_structure_solution 'SHELXS-13 (Sheldrick 2008)'
_diffrn_ambient_temperature 100(2)
_diffrn_measured_fraction_theta_full 1.000
_diffrn_measured_fraction_theta_max 1.000
_diffrn_measurement_device_type 'Bruker APEX II DUO'
_diffrn_measurement_method 'phi and omega scans'
_diffrn_radiation_type MoK\a
_diffrn_radiation_wavelength 0.71073
_diffrn_reflns_av_R_equivalents 0.0638
_diffrn_reflns_av_unetI/netI 0.0253
_diffrn_reflns_Laue_measured_fraction_full 1.000
_diffrn_reflns_Laue_measured_fraction_max 1.000
_diffrn_reflns_limit_h_max 43
_diffrn_reflns_limit_h_min -43
_diffrn_reflns_limit_k_max 31
_diffrn_reflns_limit_k_min -31
_diffrn_reflns_limit_l_max 24
_diffrn_reflns_limit_l_min -24
_diffrn_reflns_number 273633
_diffrn_reflns_point_group_measured_fraction_full 1.000
_diffrn_reflns_point_group_measured_fraction_max 1.000
_diffrn_reflns_theta_full 25.242
_diffrn_reflns_theta_max 27.100
_diffrn_reflns_theta_min 1.198
_diffrn_source 'ImuS-focus sealed tube'
_exptl_absorpt_coefficient_mu 1.231
_exptl_absorpt_correction_T_max 0.8566
_exptl_absorpt_correction_T_min 0.6356
_exptl_absorpt_correction_type numerical
_exptl_absorpt_process_details sadabs
_exptl_crystal_colour colourless
_exptl_crystal_density_diffrn 1.282
_exptl_crystal_description column
_exptl_crystal_F_000 6504
_exptl_crystal_size_max 0.392
_exptl_crystal_size_mid 0.185
_exptl_crystal_size_min 0.131
_refine_diff_density_max 0.655
_refine_diff_density_min -0.348
_refine_diff_density_rms 0.072
_refine_ls_extinction_method none
_refine_ls_goodness_of_fit_ref 1.081
_refine_ls_hydrogen_treatment constr
_refine_ls_matrix_type full
_refine_ls_number_parameters 946
_refine_ls_number_reflns 17775
_refine_ls_number_restraints 486
_refine_ls_restrained_S_all 1.102
_refine_ls_R_factor_all 0.0349
_refine_ls_R_factor_gt 0.0227
_refine_ls_shift/su_max 0.003
_refine_ls_shift/su_mean 0.000
_refine_ls_structure_factor_coef Fsqd
_refine_ls_weighting_details 'w=1/[\s^2^(Fo^2^)+(0.0178P)^2^+27.9779P] where P=(Fo^2^+2Fc^2^)/3'
_refine_ls_weighting_scheme calc
_refine_ls_wR_factor_gt 0.0485
_refine_ls_wR_factor_ref 0.0546
_reflns_Friedel_coverage 0.000
_reflns_number_gt 14971
_reflns_number_total 17775
_reflns_threshold_expression 'I > 2\s(I)'
_cod_data_source_file d5dt01051a2.cif
_cod_data_source_block 2_mo_JFr202a_0m
_cod_depositor_comments 'Adding full bibliography for 7719121--7719122.cif.'
_cod_original_sg_symbol_H-M 'C 2/c'
_cod_database_code 7719122
_shelx_shelxl_version_number 2014/7
_shelx_space_group_comment
;
The symmetry employed for this shelxl refinement is uniquely defined
by the following loop, which should always be used as a source of
symmetry information in preference to the above space-group names.
They are only intended as comments.
;
_shelx_estimated_absorpt_t_min 0.644
_shelx_estimated_absorpt_t_max 0.855

loop_
_space_group_symop_operation_xyz
'x, y, z'
'-x, y, -z+1/2'
'x+1/2, y+1/2, z'
'-x+1/2, y+1/2, -z+1/2'
'-x, -y, -z'
'x, -y, z-1/2'
'-x+1/2, -y+1/2, -z'
'x+1/2, -y+1/2, z-1/2'

loop_
_atom_site_label
_atom_site_type_symbol
_atom_site_fract_x
_atom_site_fract_y
_atom_site_fract_z
_atom_site_U_iso_or_equiv
_atom_site_adp_type
_atom_site_occupancy
_atom_site_site_symmetry_order
_atom_site_calc_flag
_atom_site_refinement_flags_posn
_atom_site_refinement_flags_adp
_atom_site_refinement_flags_occupancy
_atom_site_disorder_assembly
_atom_site_disorder_group
C61_2 C 0.2230(6) 0.8406(7) 0.9692(11) 0.206(9) Uani 0.418(5) 1 d D U P A -2
H61A_2 H 0.2015 0.8539 0.9948 0.308 Uiso 0.418(5) 1 calc R U P A -2
H61B_2 H 0.2262 0.8648 0.9298 0.308 Uiso 0.418(5) 1 calc R U P A -2
H61C_2 H 0.2475 0.8399 1.0001 0.308 Uiso 0.418(5) 1 calc R U P A -2
C62_2 C 0.2142(5) 0.7875(7) 0.9447(8) 0.182(8) Uani 0.418(5) 1 d D U P A -2
C63_2 C 0.2355(5) 0.7432(8) 0.9626(8) 0.160(7) Uani 0.418(5) 1 d D U P A -2
H63_2 H 0.2585 0.7457 0.9943 0.192 Uiso 0.418(5) 1 calc R U P A -2
C64_2 C 0.2238(6) 0.6950(7) 0.9348(11) 0.178(7) Uani 0.418(5) 1 d D U P A -2
H64_2 H 0.2399 0.6637 0.9431 0.214 Uiso 0.418(5) 1 calc R U P A -2
C65_2 C 0.1891(8) 0.6911(10) 0.8951(14) 0.229(12) Uani 0.418(5) 1 d D U P A -2
H65_2 H 0.1771 0.6566 0.8860 0.274 Uiso 0.418(5) 1 calc R U P A -2
C66_2 C 0.1718(9) 0.7374(11) 0.8684(16) 0.319(15) Uani 0.418(5) 1 d D U P A -2
H66_2 H 0.1519 0.7353 0.8306 0.383 Uiso 0.418(5) 1 calc R U P A -2
C67_2 C 0.1828(8) 0.7868(10) 0.8958(16) 0.293(15) Uani 0.418(5) 1 d D U P A -2
H67_2 H 0.1692 0.8193 0.8814 0.352 Uiso 0.418(5) 1 calc R U P A -2
C61_1 C 0.1888(3) 0.8443(3) 0.8870(6) 0.135(4) Uani 0.582(5) 1 d D U P A 1
H61A_1 H 0.2151 0.8474 0.9119 0.203 Uiso 0.582(5) 1 calc R U P A 1
H61B_1 H 0.1699 0.8647 0.9120 0.203 Uiso 0.582(5) 1 calc R U P A 1
H61C_1 H 0.1892 0.8593 0.8401 0.203 Uiso 0.582(5) 1 calc R U P A 1
C62_1 C 0.1771(3) 0.7862(3) 0.8825(5) 0.101(3) Uani 0.582(5) 1 d D U P A 1
C63_1 C 0.2008(3) 0.7465(3) 0.8642(5) 0.113(3) Uani 0.582(5) 1 d D U P A 1
H63_1 H 0.2266 0.7570 0.8555 0.135 Uiso 0.582(5) 1 calc R U P A 1
C64_1 C 0.1919(3) 0.6925(4) 0.8565(7) 0.125(4) Uani 0.582(5) 1 d D U P A 1
H64_1 H 0.2099 0.6669 0.8406 0.150 Uiso 0.582(5) 1 calc R U P A 1
C65_1 C 0.1552(3) 0.6776(4) 0.8732(5) 0.109(3) Uani 0.582(5) 1 d D U P A 1
H65_1 H 0.1477 0.6404 0.8709 0.130 Uiso 0.582(5) 1 calc R U P A 1
C66_1 C 0.1296(3) 0.7155(4) 0.8929(4) 0.112(3) Uani 0.582(5) 1 d D U P A 1
H66_1 H 0.1041 0.7043 0.9026 0.134 Uiso 0.582(5) 1 calc R U P A 1
C67_1 C 0.1397(3) 0.7708(4) 0.8994(5) 0.115(3) Uani 0.582(5) 1 d D U P A 1
H67_1 H 0.1219 0.7968 0.9147 0.138 Uiso 0.582(5) 1 calc R U P A 1
C1 C 0.16141(6) 0.49914(8) 0.95971(11) 0.0188(4) Uani 1 1 d . . . . .
C2 C 0.18218(7) 0.55013(9) 0.98894(12) 0.0239(5) Uani 1 1 d . . . . .
H2A H 0.2054 0.5572 0.9641 0.036 Uiso 1 1 calc R U . . .
H2B H 0.1904 0.5448 1.0384 0.036 Uiso 1 1 calc R U . . .
H2C H 0.1642 0.5813 0.9832 0.036 Uiso 1 1 calc R U . . .
C3 C 0.12484(7) 0.48737(10) 0.99592(13) 0.0294(5) Uani 1 1 d . . . . .
H3A H 0.1075 0.5193 0.9922 0.044 Uiso 1 1 calc R U . . .
H3B H 0.1324 0.4793 1.0450 0.044 Uiso 1 1 calc R U . . .
H3C H 0.1110 0.4559 0.9739 0.044 Uiso 1 1 calc R U . . .
C4 C 0.18900(7) 0.45024(9) 0.96586(12) 0.0247(5) Uani 1 1 d . . . . .
H4A H 0.1756 0.4184 0.9441 0.037 Uiso 1 1 calc R U . . .
H4B H 0.1967 0.4425 1.0150 0.037 Uiso 1 1 calc R U . . .
H4C H 0.2125 0.4583 0.9424 0.037 Uiso 1 1 calc R U . . .
C5 C 0.08314(8) 0.53560(10) 0.75298(14) 0.0334(6) Uani 1 1 d . . . . .
C6 C 0.05763(9) 0.50399(12) 0.69604(17) 0.0509(8) Uani 1 1 d . . . . .
H6A H 0.0712 0.5027 0.6536 0.076 Uiso 1 1 calc R U . . .
H6B H 0.0322 0.5224 0.6863 0.076 Uiso 1 1 calc R U . . .
H6C H 0.0533 0.4668 0.7121 0.076 Uiso 1 1 calc R U . . .
C7 C 0.08915(12) 0.59316(13) 0.7287(2) 0.0781(13) Uani 1 1 d . . . . .
H7A H 0.1056 0.6131 0.7645 0.117 Uiso 1 1 calc R U . . .
H7B H 0.0636 0.6114 0.7202 0.117 Uiso 1 1 calc R U . . .
H7C H 0.1021 0.5924 0.6857 0.117 Uiso 1 1 calc R U . . .
C8 C 0.06302(9) 0.53261(14) 0.81886(17) 0.0532(8) Uani 1 1 d . . . . .
H8A H 0.0606 0.4944 0.8326 0.080 Uiso 1 1 calc R U . . .
H8B H 0.0368 0.5489 0.8110 0.080 Uiso 1 1 calc R U . . .
H8C H 0.0786 0.5526 0.8558 0.080 Uiso 1 1 calc R U . . .
C9 C 0.21544(7) 0.49106(11) 0.76527(13) 0.0313(6) Uani 1 1 d . . . . .
C13 C 0.14244(7) 0.15165(9) 0.66913(13) 0.0278(5) Uani 1 1 d . . . . .
C14 C 0.12848(10) 0.14265(11) 0.59318(14) 0.0480(8) Uani 1 1 d . . . . .
H14A H 0.1006 0.1525 0.5849 0.072 Uiso 1 1 calc R U . . .
H14B H 0.1319 0.1042 0.5813 0.072 Uiso 1 1 calc R U . . .
H14C H 0.1439 0.1654 0.5643 0.072 Uiso 1 1 calc R U . . .
C15 C 0.18512(8) 0.13549(11) 0.68399(15) 0.0384(6) Uani 1 1 d . . . . .
H15A H 0.2012 0.1570 0.6548 0.058 Uiso 1 1 calc R U . . .
H15B H 0.1881 0.0967 0.6738 0.058 Uiso 1 1 calc R U . . .
H15C H 0.1937 0.1423 0.7330 0.058 Uiso 1 1 calc R U . . .
C16 C 0.11656(8) 0.12100(11) 0.71577(16) 0.0419(7) Uani 1 1 d . . . . .
H16A H 0.1260 0.1276 0.7645 0.063 Uiso 1 1 calc R U . . .
H16B H 0.1177 0.0819 0.7059 0.063 Uiso 1 1 calc R U . . .
H16C H 0.0894 0.1338 0.7069 0.063 Uiso 1 1 calc R U . . .
C17 C 0.14193(6) 0.33594(9) 0.64450(11) 0.0214(5) Uani 1 1 d . . . . .
C18 C 0.13113(7) 0.39552(9) 0.64823(11) 0.0220(5) Uani 1 1 d . . . . .
H18A H 0.1030 0.3989 0.6533 0.033 Uiso 1 1 calc R U . . .
H18B H 0.1372 0.4139 0.6055 0.033 Uiso 1 1 calc R U . . .
H18C H 0.1463 0.4124 0.6882 0.033 Uiso 1 1 calc R U . . .
C19 C 0.18545(7) 0.32878(12) 0.63661(14) 0.0381(7) Uani 1 1 d . . . . .
H19A H 0.2010 0.3462 0.6757 0.057 Uiso 1 1 calc R U . . .
H19B H 0.1917 0.3456 0.5931 0.057 Uiso 1 1 calc R U . . .
H19C H 0.1918 0.2898 0.6359 0.057 Uiso 1 1 calc R U . . .
C20 C 0.11663(8) 0.30800(10) 0.58596(12) 0.0327(6) Uani 1 1 d . . . . .
H20A H 0.1245 0.2697 0.5832 0.049 Uiso 1 1 calc R U . . .
H20B H 0.1201 0.3263 0.5419 0.049 Uiso 1 1 calc R U . . .
H20C H 0.0889 0.3100 0.5951 0.049 Uiso 1 1 calc R U . . .
C21 C 0.21638(7) 0.26882(9) 0.82996(13) 0.0277(5) Uani 1 1 d . . . . .
C22 C 0.25613(8) 0.28125(13) 0.80431(18) 0.0516(8) Uani 1 1 d . . . . .
H22A H 0.2669 0.2480 0.7854 0.077 Uiso 1 1 calc R U . . .
H22B H 0.2742 0.2946 0.8430 0.077 Uiso 1 1 calc R U . . .
H22C H 0.2530 0.3091 0.7679 0.077 Uiso 1 1 calc R U . . .
C23 C 0.22014(9) 0.22429(11) 0.88474(14) 0.0415(7) Uani 1 1 d . . . . .
H23A H 0.1940 0.2151 0.8983 0.062 Uiso 1 1 calc R U . . .
H23B H 0.2368 0.2372 0.9255 0.062 Uiso 1 1 calc R U . . .
H23C H 0.2320 0.1919 0.8658 0.062 Uiso 1 1 calc R U . . .
C24 C 0.19835(8) 0.31979(10) 0.85819(15) 0.0379(6) Uani 1 1 d . . . . .
H24A H 0.1938 0.3468 0.8209 0.057 Uiso 1 1 calc R U . . .
H24B H 0.2163 0.3350 0.8958 0.057 Uiso 1 1 calc R U . . .
H24C H 0.1733 0.3105 0.8760 0.057 Uiso 1 1 calc R U . . .
C25 C 0.12284(6) 0.28402(9) 1.07057(12) 0.0220(5) Uani 1 1 d . . . . .
C26 C 0.13681(7) 0.23478(9) 1.03174(12) 0.0268(5) Uani 1 1 d . . . . .
H26A H 0.1194 0.2038 1.0379 0.040 Uiso 1 1 calc R U . . .
H26B H 0.1637 0.2255 1.0501 0.040 Uiso 1 1 calc R U . . .
H26C H 0.1363 0.2434 0.9822 0.040 Uiso 1 1 calc R U . . .
C27 C 0.12495(8) 0.27236(10) 1.14801(12) 0.0321(6) Uani 1 1 d . . . . .
H27A H 0.1151 0.3039 1.1721 0.048 Uiso 1 1 calc R U . . .
H27B H 0.1523 0.2653 1.1658 0.048 Uiso 1 1 calc R U . . .
H27C H 0.1088 0.2403 1.1561 0.048 Uiso 1 1 calc R U . . .
C28 C 0.14654(7) 0.33440(10) 1.05567(15) 0.0342(6) Uani 1 1 d . . . . .
H28A H 0.1434 0.3421 1.0057 0.051 Uiso 1 1 calc R U . . .
H28B H 0.1744 0.3280 1.0707 0.051 Uiso 1 1 calc R U . . .
H28C H 0.1371 0.3656 1.0810 0.051 Uiso 1 1 calc R U . . .
C29 C 0.00845(6) 0.19533(9) 1.00074(12) 0.0217(5) Uani 1 1 d . . . . .
C30 C 0.00908(7) 0.13813(9) 0.97270(14) 0.0311(6) Uani 1 1 d . . . . .
H30A H 0.0020 0.1387 0.9224 0.047 Uiso 1 1 calc R U . . .
H30B H -0.0098 0.1157 0.9950 0.047 Uiso 1 1 calc R U . . .
H30C H 0.0355 0.1228 0.9825 0.047 Uiso 1 1 calc R U . . .
C31 C 0.02122(9) 0.19644(12) 1.07829(13) 0.0417(7) Uani 1 1 d . . . . .
H31A H 0.0477 0.1811 1.0869 0.062 Uiso 1 1 calc R U . . .
H31B H 0.0028 0.1748 1.1029 0.062 Uiso 1 1 calc R U . . .
H31C H 0.0213 0.2342 1.0950 0.062 Uiso 1 1 calc R U . . .
C32 C -0.03189(7) 0.22067(10) 0.98435(16) 0.0373(6) Uani 1 1 d . . . . .
H32A H -0.0317 0.2580 1.0023 0.056 Uiso 1 1 calc R U . . .
H32B H -0.0515 0.1992 1.0063 0.056 Uiso 1 1 calc R U . . .
H32C H -0.0386 0.2212 0.9339 0.056 Uiso 1 1 calc R U . . .
C33 C 0.00800(6) 0.37575(9) 1.02312(11) 0.0210(5) Uani 1 1 d . . . . .
C34 C -0.03126(7) 0.39810(10) 0.99146(13) 0.0315(6) Uani 1 1 d . . . . .
H34A H -0.0290 0.4088 0.9432 0.047 Uiso 1 1 calc R U . . .
H34B H -0.0385 0.4299 1.0180 0.047 Uiso 1 1 calc R U . . .
H34C H -0.0515 0.3700 0.9928 0.047 Uiso 1 1 calc R U . . .
C35 C 0.04007(7) 0.41804(9) 1.01893(13) 0.0270(5) Uani 1 1 d . . . . .
H35A H 0.0650 0.4038 1.0412 0.041 Uiso 1 1 calc R U . . .
H35B H 0.0330 0.4514 1.0427 0.041 Uiso 1 1 calc R U . . .
H35C H 0.0430 0.4263 0.9701 0.041 Uiso 1 1 calc R U . . .
C36 C 0.00492(7) 0.35698(10) 1.09724(12) 0.0291(5) Uani 1 1 d . . . . .
H36A H -0.0160 0.3297 1.0978 0.044 Uiso 1 1 calc R U . . .
H36B H -0.0012 0.3882 1.1258 0.044 Uiso 1 1 calc R U . . .
H36C H 0.0300 0.3409 1.1159 0.044 Uiso 1 1 calc R U . . .
C37 C 0.19224(6) 0.05416(9) 0.93741(13) 0.0253(5) Uani 1 1 d . . . . .
C38 C 0.19284(7) 0.07325(11) 0.86284(13) 0.0334(6) Uani 1 1 d . . . . .
H38A H 0.1822 0.0445 0.8312 0.050 Uiso 1 1 calc R U . . .
H38B H 0.2200 0.0814 0.8537 0.050 Uiso 1 1 calc R U . . .
H38C H 0.1767 0.1061 0.8555 0.050 Uiso 1 1 calc R U . . .
C39 C 0.21562(7) 0.00161(10) 0.94953(15) 0.0344(6) Uani 1 1 d . . . . .
H39A H 0.2148 -0.0101 0.9978 0.052 Uiso 1 1 calc R U . . .
H39B H 0.2430 0.0079 0.9403 0.052 Uiso 1 1 calc R U . . .
H39C H 0.2041 -0.0268 0.9182 0.052 Uiso 1 1 calc R U . . .
C40 C 0.20776(7) 0.09866(9) 0.98793(13) 0.0290(5) Uani 1 1 d . . . . .
H40A H 0.1908 0.1309 0.9817 0.044 Uiso 1 1 calc R U . . .
H40B H 0.2346 0.1084 0.9789 0.044 Uiso 1 1 calc R U . . .
H40C H 0.2078 0.0853 1.0357 0.044 Uiso 1 1 calc R U . . .
C41 C 0.06711(7) -0.00775(9) 0.90199(12) 0.0233(5) Uani 1 1 d . . . . .
C42 C 0.02243(7) -0.01175(11) 0.89681(14) 0.0337(6) Uani 1 1 d . . . . .
H42A H 0.0139 -0.0189 0.9429 0.051 Uiso 1 1 calc R U . . .
H42B H 0.0137 -0.0415 0.8653 0.051 Uiso 1 1 calc R U . . .
H42C H 0.0109 0.0226 0.8789 0.051 Uiso 1 1 calc R U . . .
C43 C 0.08058(8) 0.00697(10) 0.83165(12) 0.0309(5) Uani 1 1 d . . . . .
H43A H 0.0690 0.0420 0.8162 0.046 Uiso 1 1 calc R U . . .
H43B H 0.0721 -0.0214 0.7978 0.046 Uiso 1 1 calc R U . . .
H43C H 0.1093 0.0098 0.8356 0.046 Uiso 1 1 calc R U . . .
C44 C 0.08583(8) -0.06067(10) 0.92958(14) 0.0356(6) Uani 1 1 d . . . . .
H44A H 0.1145 -0.0573 0.9326 0.053 Uiso 1 1 calc R U . . .
H44B H 0.0774 -0.0906 0.8981 0.053 Uiso 1 1 calc R U . . .
H44C H 0.0776 -0.0682 0.9758 0.053 Uiso 1 1 calc R U . . .
C45 C 0.11784(7) 0.06727(9) 1.10844(12) 0.0255(5) Uani 1 1 d . . . . .
C46 C 0.14454(8) 0.01757(10) 1.10747(14) 0.0358(6) Uani 1 1 d . . . . .
H46A H 0.1340 -0.0076 1.0709 0.054 Uiso 1 1 calc R U . . .
H46B H 0.1458 -0.0009 1.1526 0.054 Uiso 1 1 calc R U . . .
H46C H 0.1710 0.0292 1.0983 0.054 Uiso 1 1 calc R U . . .
C47 C 0.13426(10) 0.10694(11) 1.16401(13) 0.0453(7) Uani 1 1 d . . . . .
H47A H 0.1601 0.1199 1.1530 0.068 Uiso 1 1 calc R U . . .
H47B H 0.1370 0.0885 1.2092 0.068 Uiso 1 1 calc R U . . .
H47C H 0.1163 0.1380 1.1658 0.068 Uiso 1 1 calc R U . . .
C48 C 0.07628(8) 0.04988(13) 1.12062(14) 0.0417(7) Uani 1 1 d . . . . .
H48A H 0.0596 0.0822 1.1224 0.063 Uiso 1 1 calc R U . . .
H48B H 0.0768 0.0301 1.1647 0.063 Uiso 1 1 calc R U . . .
H48C H 0.0657 0.0261 1.0826 0.063 Uiso 1 1 calc R U . . .
N1 N 0.04205(5) 0.35797(8) 0.69022(10) 0.0244(4) Uani 1 1 d . . . . .
N2 N 0.02273(5) 0.38931(7) 0.83519(9) 0.0197(4) Uani 1 1 d . . . . .
N3 N -0.00950(5) 0.37342(7) 0.82197(9) 0.0177(4) Uani 1 1 d . . . . .
N4 N 0.02980(5) 0.26157(7) 0.78522(11) 0.0272(4) Uani 1 1 d . . . . .
N5 N 0.0000 0.26123(9) 0.7500 0.0203(6) Uani 1 2 d S T P . .
N6 N 0.02622(6) 0.13776(8) 0.79374(10) 0.0271(4) Uani 1 1 d . . . . .
N7 N 0.0000 0.13839(10) 0.7500 0.0196(5) Uani 1 2 d S T P . .
O3 O 0.03734(4) 0.22638(6) 0.96462(7) 0.0171(3) Uani 1 1 d . . . . .
O9 O 0.12104(5) 0.50969(6) 0.75959(8) 0.0252(3) Uani 1 1 d . . . . .
O10 O 0.10877(4) 0.12962(6) 0.91589(7) 0.0183(3) Uani 1 1 d . . . . .
O67 O 0.18599(4) 0.45677(6) 0.79217(8) 0.0228(3) Uani 1 1 d . . . . .
O68 O 0.14916(4) 0.51082(6) 0.88798(7) 0.0194(3) Uani 1 1 d . . . . .
O69 O 0.19225(4) 0.24730(6) 0.77036(8) 0.0225(3) Uani 1 1 d . . . . .
O70 O 0.13767(5) 0.20913(6) 0.68071(8) 0.0226(3) Uani 1 1 d . . . . .
O71 O 0.15248(4) 0.03961(6) 0.94847(8) 0.0218(3) Uani 1 1 d . . . . .
O72 O 0.11647(4) 0.09704(6) 1.04383(8) 0.0212(3) Uani 1 1 d . . . . .
O73 O 0.07725(4) 0.03430(6) 0.95267(8) 0.0210(3) Uani 1 1 d . . . . .
O74 O 0.13300(4) 0.31204(6) 0.71118(7) 0.0159(3) Uani 1 1 d . . . . .
O75 O 0.01656(4) 0.32867(6) 0.98115(7) 0.0191(3) Uani 1 1 d . . . . .
O76 O 0.08185(4) 0.29585(6) 1.04969(7) 0.0203(3) Uani 1 1 d . . . . .
O83 O 0.07791(4) 0.29416(5) 0.90942(7) 0.0153(3) Uani 1 1 d . . . . .
O84 O 0.12140(4) 0.41530(6) 0.83171(7) 0.0173(3) Uani 1 1 d . . . . .
O85 O 0.11728(4) 0.24774(5) 0.80459(7) 0.0166(3) Uani 1 1 d . . . . .
Si1 Si 0.14344(2) 0.47157(2) 0.81968(3) 0.01658(12) Uani 1 1 d . . . . .
Si2 Si 0.14615(2) 0.25145(2) 0.74364(3) 0.01576(11) Uani 1 1 d . . . . .
Si3 Si 0.05435(2) 0.29033(2) 0.97726(3) 0.01542(11) Uani 1 1 d . . . . .
Si4 Si 0.11437(2) 0.07609(2) 0.96340(3) 0.01688(12) Uani 1 1 d . . . . .
Ce1 Ce 0.08557(2) 0.34262(2) 0.80366(2) 0.01179(3) Uani 1 1 d . . . . .
Ce2 Ce 0.07512(2) 0.19771(2) 0.86664(2) 0.01271(3) Uani 1 1 d . . . . .
C10 C 0.25393(14) 0.4595(2) 0.7785(4) 0.0586(15) Uani 0.810(13) 1 d . . P B 1
H10A H 0.2599 0.4538 0.8285 0.088 Uiso 0.810(13) 1 calc R U P B 1
H10B H 0.2753 0.4803 0.7605 0.088 Uiso 0.810(13) 1 calc R U P B 1
H10C H 0.2513 0.4241 0.7550 0.088 Uiso 0.810(13) 1 calc R U P B 1
C11 C 0.2051(2) 0.4996(4) 0.6895(5) 0.054(2) Uani 0.810(13) 1 d . . P B 1
H11A H 0.2056 0.4646 0.6652 0.081 Uiso 0.810(13) 1 calc R U P B 1
H11B H 0.2241 0.5245 0.6715 0.081 Uiso 0.810(13) 1 calc R U P B 1
H11C H 0.1786 0.5154 0.6818 0.081 Uiso 0.810(13) 1 calc R U P B 1
C12 C 0.21848(19) 0.5466(3) 0.8025(3) 0.0513(16) Uani 0.810(13) 1 d . . P B 1
H12A H 0.1931 0.5654 0.7955 0.077 Uiso 0.810(13) 1 calc R U P B 1
H12B H 0.2387 0.5688 0.7833 0.077 Uiso 0.810(13) 1 calc R U P B 1
H12C H 0.2256 0.5409 0.8522 0.077 Uiso 0.810(13) 1 calc R U P B 1
C50 C 0.0205(3) -0.1454(5) 0.7600(5) 0.070(2) Uani 0.5 1 d . U P C 1
H50 H 0.0315 -0.1101 0.7678 0.084 Uiso 0.5 1 calc R U P C 1
C51 C 0.0505(4) -0.1920(5) 0.7713(5) 0.084(2) Uani 0.5 1 d D U P C 1
H51 H 0.0781 -0.1916 0.7830 0.101 Uiso 0.5 1 calc R U P C 1
C52 C 0.0212(4) -0.2401(5) 0.7576(6) 0.078(2) Uani 0.5 1 d . U P C 1
C53 C 0.0389(7) -0.2788(7) 0.7657(10) 0.101(4) Uani 0.25 1 d D U P C 1
H53A H 0.0243 -0.3051 0.7915 0.151 Uiso 0.25 1 calc R U P C 1
H53B H 0.0641 -0.2706 0.7920 0.151 Uiso 0.25 1 calc R U P C 1
H53C H 0.0435 -0.2943 0.7205 0.151 Uiso 0.25 1 calc R U P C 1
C10A C 0.2313(8) 0.5283(11) 0.8178(15) 0.0513(16) Uani 0.190(13) 1 d . . P B 2
H10D H 0.2103 0.5521 0.8315 0.077 Uiso 0.190(13) 1 calc R U P B 2
H10E H 0.2518 0.5505 0.7995 0.077 Uiso 0.190(13) 1 calc R U P B 2
H10F H 0.2426 0.5077 0.8584 0.077 Uiso 0.190(13) 1 calc R U P B 2
C11A C 0.1962(11) 0.5206(17) 0.695(2) 0.065(11) Uani 0.190(13) 1 d . . P B 2
H11D H 0.1838 0.4932 0.6634 0.098 Uiso 0.190(13) 1 calc R U P B 2
H11E H 0.2168 0.5396 0.6726 0.098 Uiso 0.190(13) 1 calc R U P B 2
H11F H 0.1763 0.5470 0.7070 0.098 Uiso 0.190(13) 1 calc R U P B 2
C12A C 0.2451(6) 0.4530(11) 0.7440(16) 0.0586(15) Uani 0.190(13) 1 d . . P B 2
H12D H 0.2532 0.4283 0.7825 0.088 Uiso 0.190(13) 1 calc R U P B 2
H12E H 0.2680 0.4735 0.7313 0.088 Uiso 0.190(13) 1 calc R U P B 2
H12F H 0.2340 0.4318 0.7039 0.088 Uiso 0.190(13) 1 calc R U P B 2
C50A C 0.0000 -0.1376(9) 0.7500 0.086(4) Uani 0.5 2 d S TU P D 2
H50A H 0.0000 -0.0988 0.7500 0.103 Uiso 0.5 2 calc R U P D 2
C51A C 0.0347(3) -0.1607(6) 0.7640(6) 0.086(3) Uani 0.5 1 d D U P D 2
H51A H 0.0592 -0.1422 0.7704 0.103 Uiso 0.5 1 calc R U P D 2
C52A C 0.0295(4) -0.2142(5) 0.7675(5) 0.078(2) Uani 0.5 1 d . U P D 2
C53A C 0.0641(5) -0.2334(8) 0.7900(8) 0.079(4) Uani 0.25 1 d . U P D 2
H53D H 0.0621 -0.2540 0.8329 0.119 Uiso 0.25 1 calc R U P D 2
H53E H 0.0826 -0.2031 0.7992 0.119 Uiso 0.25 1 calc R U P D 2
H53F H 0.0736 -0.2574 0.7547 0.119 Uiso 0.25 1 calc R U P D 2
C54A C 0.0000 -0.2490(7) 0.7500 0.062(3) Uani 0.5 2 d S TU P D 2
H54A H 0.0000 -0.2877 0.7500 0.074 Uiso 0.5 2 calc R U P D 2

loop_
_atom_site_aniso_label
_atom_site_aniso_U_11
_atom_site_aniso_U_22
_atom_site_aniso_U_33
_atom_site_aniso_U_23
_atom_site_aniso_U_13
_atom_site_aniso_U_12
C61_2 0.200(15) 0.214(16) 0.220(16) -0.041(13) 0.109(13) -0.039(13)
C62_2 0.185(11) 0.183(11) 0.185(11) 0.003(8) 0.050(8) 0.002(8)
C63_2 0.164(10) 0.164(10) 0.160(10) 0.009(8) 0.056(8) -0.021(8)
C64_2 0.181(11) 0.180(10) 0.179(11) 0.018(8) 0.046(8) -0.005(8)
C65_2 0.236(15) 0.228(14) 0.224(15) 0.017(9) 0.033(9) 0.002(9)
C66_2 0.315(17) 0.316(17) 0.326(17) -0.003(10) 0.029(10) 0.010(10)
C67_2 0.286(17) 0.294(17) 0.301(17) -0.013(9) 0.030(10) -0.001(10)
C61_1 0.155(9) 0.054(5) 0.203(11) -0.013(6) 0.051(8) -0.004(5)
C62_1 0.107(6) 0.061(4) 0.137(7) -0.012(4) 0.023(5) 0.001(4)
C63_1 0.116(6) 0.074(5) 0.153(7) -0.021(5) 0.035(6) -0.003(5)
C64_1 0.138(7) 0.081(5) 0.157(8) -0.018(6) 0.011(6) -0.008(5)
C65_1 0.134(7) 0.097(5) 0.086(5) 0.024(5) -0.036(5) -0.035(5)
C66_1 0.113(6) 0.160(7) 0.063(5) 0.033(5) 0.009(4) -0.029(6)
C67_1 0.117(6) 0.140(7) 0.093(6) 0.000(5) 0.035(5) -0.003(6)
C1 0.0179(10) 0.0209(11) 0.0170(11) 0.0000(8) -0.0021(8) -0.0011(8)
C2 0.0240(12) 0.0247(11) 0.0220(12) -0.0053(9) -0.0025(9) -0.0021(9)
C3 0.0236(12) 0.0378(14) 0.0272(13) 0.0021(11) 0.0034(10) -0.0018(10)
C4 0.0252(12) 0.0232(11) 0.0242(12) -0.0003(9) -0.0053(9) 0.0007(9)
C5 0.0354(14) 0.0217(12) 0.0411(15) 0.0066(11) -0.0071(12) 0.0066(10)
C6 0.0411(17) 0.0479(18) 0.059(2) -0.0017(15) -0.0228(15) 0.0079(14)
C7 0.087(3) 0.0295(16) 0.111(3) 0.0204(19) -0.029(2) -0.0049(17)
C8 0.0350(16) 0.070(2) 0.054(2) -0.0001(16) -0.0002(14) 0.0299(15)
C9 0.0227(12) 0.0419(14) 0.0304(13) -0.0057(11) 0.0080(10) -0.0177(11)
C13 0.0352(13) 0.0201(11) 0.0273(13) -0.0062(9) -0.0006(10) 0.0078(10)
C14 0.075(2) 0.0318(14) 0.0332(16) -0.0135(12) -0.0127(15) 0.0155(14)
C15 0.0378(15) 0.0323(14) 0.0459(17) -0.0048(12) 0.0073(13) 0.0130(11)
C16 0.0434(16) 0.0277(13) 0.0558(19) -0.0011(13) 0.0111(14) -0.0001(12)
C17 0.0226(11) 0.0278(12) 0.0144(10) 0.0042(9) 0.0053(9) 0.0030(9)
C18 0.0251(12) 0.0222(11) 0.0190(11) 0.0037(9) 0.0033(9) -0.0027(9)
C19 0.0273(13) 0.0545(17) 0.0348(15) 0.0203(13) 0.0161(11) 0.0107(12)
C20 0.0530(16) 0.0258(12) 0.0177(12) -0.0005(10) -0.0047(11) 0.0031(11)
C21 0.0196(11) 0.0261(12) 0.0353(14) 0.0010(10) -0.0081(10) 0.0011(9)
C22 0.0205(14) 0.0562(19) 0.076(2) 0.0067(17) -0.0052(14) -0.0045(13)
C23 0.0470(17) 0.0360(15) 0.0380(16) 0.0045(12) -0.0140(13) 0.0074(12)
C24 0.0357(15) 0.0287(13) 0.0454(16) -0.0093(12) -0.0167(12) 0.0025(11)
C25 0.0174(11) 0.0248(11) 0.0223(12) 0.0006(9) -0.0055(9) 0.0015(9)
C26 0.0214(12) 0.0295(12) 0.0283(13) -0.0005(10) -0.0041(10) 0.0058(9)
C27 0.0385(14) 0.0339(13) 0.0213(12) -0.0019(10) -0.0107(11) 0.0082(11)
C28 0.0253(13) 0.0289(13) 0.0471(16) 0.0013(11) -0.0026(11) -0.0035(10)
C29 0.0185(11) 0.0246(11) 0.0229(12) 0.0036(9) 0.0073(9) -0.0025(9)
C30 0.0303(13) 0.0234(12) 0.0420(15) 0.0035(11) 0.0161(11) -0.0034(10)
C31 0.0489(17) 0.0528(17) 0.0242(14) 0.0078(12) 0.0086(12) -0.0194(14)
C32 0.0188(12) 0.0297(13) 0.0645(19) 0.0020(13) 0.0095(12) -0.0001(10)
C33 0.0198(11) 0.0237(11) 0.0194(11) -0.0095(9) 0.0014(9) 0.0033(9)
C34 0.0234(12) 0.0353(14) 0.0349(14) -0.0151(11) -0.0025(10) 0.0099(10)
C35 0.0285(13) 0.0244(12) 0.0278(13) -0.0040(10) 0.0007(10) -0.0012(10)
C36 0.0319(13) 0.0348(13) 0.0214(12) -0.0072(10) 0.0067(10) -0.0008(10)
C37 0.0146(10) 0.0239(11) 0.0368(14) 0.0016(10) -0.0010(9) 0.0049(9)
C38 0.0232(12) 0.0397(14) 0.0381(15) 0.0025(12) 0.0067(11) 0.0043(11)
C39 0.0210(12) 0.0276(13) 0.0534(17) 0.0000(12) -0.0023(11) 0.0100(10)
C40 0.0212(12) 0.0256(12) 0.0393(15) 0.0024(10) -0.0025(10) 0.0016(9)
C41 0.0257(12) 0.0204(11) 0.0230(12) -0.0012(9) -0.0017(9) -0.0046(9)
C42 0.0266(13) 0.0397(14) 0.0341(14) -0.0062(11) -0.0007(11) -0.0093(11)
C43 0.0364(14) 0.0321(13) 0.0239(13) -0.0033(10) 0.0018(10) -0.0060(11)
C44 0.0437(16) 0.0221(12) 0.0391(15) 0.0014(11) -0.0066(12) -0.0010(11)
C45 0.0311(13) 0.0252(12) 0.0189(11) 0.0071(9) -0.0047(9) -0.0002(10)
C46 0.0447(16) 0.0274(13) 0.0343(15) 0.0144(11) -0.0023(12) 0.0056(11)
C47 0.076(2) 0.0332(14) 0.0232(14) 0.0032(11) -0.0124(14) -0.0034(14)
C48 0.0352(15) 0.0606(19) 0.0296(14) 0.0153(13) 0.0048(12) -0.0004(13)
N1 0.0136(9) 0.0402(11) 0.0187(10) 0.0073(8) -0.0013(7) 0.0042(8)
N2 0.0138(9) 0.0242(9) 0.0206(9) -0.0047(8) -0.0013(7) 0.0016(7)
N3 0.0189(10) 0.0228(9) 0.0111(8) -0.0040(7) 0.0007(7) 0.0039(7)
N4 0.0214(10) 0.0184(9) 0.0380(12) 0.0061(8) -0.0173(9) -0.0032(7)
N5 0.0200(14) 0.0090(11) 0.0300(15) 0.000 -0.0081(12) 0.000
N6 0.0301(11) 0.0202(9) 0.0280(11) 0.0010(8) -0.0125(9) -0.0021(8)
N7 0.0250(14) 0.0110(11) 0.0221(14) 0.000 -0.0005(12) 0.000
O3 0.0162(7) 0.0201(7) 0.0154(7) 0.0018(6) 0.0028(6) -0.0009(6)
O9 0.0247(8) 0.0278(8) 0.0220(8) 0.0050(7) -0.0033(7) -0.0035(7)
O10 0.0172(7) 0.0183(7) 0.0190(8) 0.0037(6) -0.0007(6) 0.0044(6)
O67 0.0168(7) 0.0279(8) 0.0244(8) -0.0025(7) 0.0052(6) -0.0074(6)
O68 0.0213(8) 0.0180(7) 0.0179(8) -0.0012(6) -0.0035(6) -0.0016(6)
O69 0.0152(7) 0.0270(8) 0.0250(8) 0.0002(7) 0.0006(6) 0.0041(6)
O70 0.0283(8) 0.0169(7) 0.0220(8) -0.0035(6) -0.0002(7) 0.0057(6)
O71 0.0157(7) 0.0186(7) 0.0304(9) 0.0020(6) -0.0016(6) 0.0039(6)
O72 0.0241(8) 0.0196(7) 0.0189(8) 0.0043(6) -0.0027(6) 0.0015(6)
O73 0.0194(8) 0.0211(8) 0.0220(8) -0.0003(6) -0.0006(6) -0.0018(6)
O74 0.0157(7) 0.0189(7) 0.0134(7) 0.0016(6) 0.0024(6) 0.0009(6)
O75 0.0182(7) 0.0210(7) 0.0179(8) -0.0050(6) -0.0001(6) 0.0035(6)
O76 0.0174(7) 0.0279(8) 0.0149(7) -0.0008(6) -0.0017(6) 0.0023(6)
O83 0.0153(7) 0.0161(7) 0.0141(7) 0.0007(5) -0.0004(6) 0.0011(5)
O84 0.0143(7) 0.0184(7) 0.0192(8) -0.0015(6) 0.0009(6) -0.0029(6)
O85 0.0151(7) 0.0165(7) 0.0182(7) 0.0016(6) 0.0012(6) 0.0020(5)
Si1 0.0152(3) 0.0176(3) 0.0165(3) -0.0004(2) -0.0005(2) -0.0041(2)
Si2 0.0135(3) 0.0174(3) 0.0163(3) -0.0002(2) 0.0013(2) 0.0025(2)
Si3 0.0146(3) 0.0185(3) 0.0129(3) -0.0004(2) -0.0001(2) 0.0013(2)
Si4 0.0150(3) 0.0160(3) 0.0190(3) 0.0030(2) -0.0020(2) 0.0025(2)
Ce1 0.00969(5) 0.01283(5) 0.01239(6) 0.00045(4) -0.00144(4) -0.00012(4)
Ce2 0.01123(5) 0.01324(5) 0.01312(6) 0.00162(4) -0.00169(4) 0.00091(4)
C10 0.017(2) 0.087(3) 0.074(4) 0.006(3) 0.010(2) -0.0106(19)
C11 0.044(4) 0.089(6) 0.031(2) 0.005(3) 0.006(3) -0.041(4)
C12 0.055(3) 0.049(3) 0.054(3) -0.014(2) 0.026(3) -0.036(2)
C50 0.089(5) 0.095(4) 0.028(3) -0.014(3) 0.019(4) 0.019(4)
C51 0.111(5) 0.100(5) 0.046(3) -0.007(4) 0.031(4) 0.001(4)
C52 0.120(5) 0.081(5) 0.037(3) -0.002(4) 0.033(4) 0.003(5)
C53 0.122(8) 0.124(9) 0.061(7) 0.015(7) 0.033(7) 0.028(8)
C10A 0.055(3) 0.049(3) 0.054(3) -0.014(2) 0.026(3) -0.036(2)
C11A 0.053(16) 0.09(3) 0.057(18) 0.042(19) 0.028(12) -0.013(15)
C12A 0.017(2) 0.087(3) 0.074(4) 0.006(3) 0.010(2) -0.0106(19)
C50A 0.108(7) 0.108(6) 0.044(5) 0.000 0.025(6) 0.000
C51A 0.110(5) 0.112(5) 0.038(3) -0.002(4) 0.024(4) 0.006(4)
C52A 0.106(4) 0.096(4) 0.036(3) -0.001(4) 0.024(3) -0.007(4)
C53A 0.108(8) 0.088(7) 0.050(6) 0.013(6) 0.050(6) 0.038(7)
C54A 0.082(6) 0.072(5) 0.035(4) 0.000 0.025(5) 0.000

loop_
_atom_type_symbol
_atom_type_description
_atom_type_scat_dispersion_real
_atom_type_scat_dispersion_imag
_atom_type_scat_source
C C 0.0033 0.0016 'International Tables Vol C Tables 4.2.6.8 and 6.1.1.4'
N N 0.0061 0.0033 'International Tables Vol C Tables 4.2.6.8 and 6.1.1.4'
O O 0.0106 0.0060 'International Tables Vol C Tables 4.2.6.8 and 6.1.1.4'
Si Si 0.0817 0.0704 'International Tables Vol C Tables 4.2.6.8 and 6.1.1.4'
Ce Ce -0.2486 2.6331 'International Tables Vol C Tables 4.2.6.8 and 6.1.1.4'
H H 0.0000 0.0000 'International Tables Vol C Tables 4.2.6.8 and 6.1.1.4'

loop_
_geom_angle_atom_site_label_1
_geom_angle_atom_site_label_2
_geom_angle_atom_site_label_3
_geom_angle
_geom_angle_site_symmetry_1
_geom_angle_site_symmetry_3
_geom_angle_publ_flag
C63_2 C62_2 C67_2 122.9(15) . . ?
C63_2 C62_2 C61_2 124.8(17) . . ?
C67_2 C62_2 C61_2 112.0(16) . . ?
C62_2 C63_2 C64_2 118.6(14) . . ?
C63_2 C64_2 C65_2 120.1(15) . . ?
C64_2 C65_2 C66_2 118.9(17) . . ?
C65_2 C66_2 C67_2 120.1(17) . . ?
C62_2 C67_2 C66_2 116.9(16) . . ?
C63_1 C62_1 C67_1 116.9(8) . . ?
C63_1 C62_1 C61_1 123.4(8) . . ?
C67_1 C62_1 C61_1 119.6(8) . . ?
C62_1 C63_1 C64_1 127.1(9) . . ?
C63_1 C64_1 C65_1 115.5(9) . . ?
C66_1 C65_1 C64_1 120.8(8) . . ?
C65_1 C66_1 C67_1 121.8(8) . . ?
C62_1 C67_1 C66_1 117.6(8) . . ?
O68 C1 C3 107.85(17) . . ?
O68 C1 C2 106.08(17) . . ?
C3 C1 C2 111.12(19) . . ?
O68 C1 C4 110.67(17) . . ?
C3 C1 C4 110.15(19) . . ?
C2 C1 C4 110.86(17) . . ?
O9 C5 C8 112.5(2) . . ?
O9 C5 C7 107.1(2) . . ?
C8 C5 C7 113.3(3) . . ?
O9 C5 C6 106.4(2) . . ?
C8 C5 C6 107.9(2) . . ?
C7 C5 C6 109.4(2) . . ?
C10A C9 O67 110.1(10) . . ?
C10A C9 C12A 112.3(12) . . ?
O67 C9 C12A 104.7(9) . . ?
O67 C9 C11 109.1(4) . . ?
O67 C9 C10 105.2(2) . . ?
C11 C9 C10 110.9(4) . . ?
O67 C9 C12 111.4(2) . . ?
C11 C9 C12 109.5(4) . . ?
C10 C9 C12 110.6(3) . . ?
C10A C9 C11A 113.8(18) . . ?
O67 C9 C11A 108.7(14) . . ?
C12A C9 C11A 106.6(15) . . ?
O70 C13 C15 110.4(2) . . ?
O70 C13 C14 105.28(19) . . ?
C15 C13 C14 110.7(2) . . ?
O70 C13 C16 108.13(19) . . ?
C15 C13 C16 111.2(2) . . ?
C14 C13 C16 110.9(2) . . ?
O74 C17 C18 105.73(16) . . ?
O74 C17 C19 109.14(17) . . ?
C18 C17 C19 111.3(2) . . ?
O74 C17 C20 108.77(18) . . ?
C18 C17 C20 110.36(18) . . ?
C19 C17 C20 111.4(2) . . ?
O69 C21 C24 111.49(18) . . ?
O69 C21 C23 107.24(19) . . ?
C24 C21 C23 110.6(2) . . ?
O69 C21 C22 105.7(2) . . ?
C24 C21 C22 111.0(2) . . ?
C23 C21 C22 110.7(2) . . ?
O76 C25 C28 107.58(18) . . ?
O76 C25 C27 105.44(18) . . ?
C28 C25 C27 111.3(2) . . ?
O76 C25 C26 111.18(17) . . ?
C28 C25 C26 110.7(2) . . ?
C27 C25 C26 110.42(19) . . ?
O3 C29 C30 106.12(17) . . ?
O3 C29 C32 108.93(18) . . ?
C30 C29 C32 110.5(2) . . ?
O3 C29 C31 108.44(18) . . ?
C30 C29 C31 111.1(2) . . ?
C32 C29 C31 111.6(2) . . ?
O75 C33 C35 109.15(17) . . ?
O75 C33 C36 108.74(18) . . ?
C35 C33 C36 111.91(19) . . ?
O75 C33 C34 106.09(17) . . ?
C35 C33 C34 110.2(2) . . ?
C36 C33 C34 110.58(19) . . ?
O71 C37 C38 108.42(18) . . ?
O71 C37 C39 104.79(18) . . ?
C38 C37 C39 110.7(2) . . ?
O71 C37 C40 110.92(19) . . ?
C38 C37 C40 110.6(2) . . ?
C39 C37 C40 111.24(19) . . ?
O73 C41 C43 111.38(18) . . ?
O73 C41 C44 107.83(18) . . ?
C43 C41 C44 111.3(2) . . ?
O73 C41 C42 105.37(18) . . ?
C43 C41 C42 110.1(2) . . ?
C44 C41 C42 110.7(2) . . ?
O72 C45 C47 105.54(18) . . ?
O72 C45 C48 108.80(18) . . ?
C47 C45 C48 110.9(2) . . ?
O72 C45 C46 111.33(19) . . ?
C47 C45 C46 109.9(2) . . ?
C48 C45 C46 110.2(2) . . ?
N3 N1 Ce1 132.82(15) 2_556 . ?
N3 N2 Ce1 126.21(14) . . ?
N2 N3 N1 178.8(2) . 2_556 ?
N5 N4 Ce2 141.00(17) . . ?
N5 N4 Ce1 129.31(16) . . ?
Ce2 N4 Ce1 89.56(5) . . ?
N4 N5 N4 179.2(3) . 2_556 ?
N7 N6 Ce2 143.83(17) . . ?
N6 N7 N6 178.5(3) . 2_556 ?
C29 O3 Si3 130.56(13) . . ?
C29 O3 Ce2 129.24(12) . . ?
Si3 O3 Ce2 100.20(6) . . ?
C5 O9 Si1 132.59(15) . . ?
Si4 O10 Ce2 154.36(9) . . ?
C9 O67 Si1 131.17(15) . . ?
C1 O68 Si1 131.63(13) . . ?
C21 O69 Si2 134.01(14) . . ?
C13 O70 Si2 137.45(14) . . ?
C37 O71 Si4 132.18(13) . . ?
C45 O72 Si4 131.29(14) . . ?
C41 O73 Si4 132.12(14) . . ?
C17 O74 Si2 128.04(13) . . ?
C17 O74 Ce1 132.26(11) . . ?
Si2 O74 Ce1 99.20(6) . . ?
C33 O75 Si3 134.09(13) . . ?
C25 O76 Si3 133.71(14) . . ?
Si3 O83 Ce1 145.96(8) . . ?
Si3 O83 Ce2 102.02(6) . . ?
Ce1 O83 Ce2 100.95(5) . . ?
Si1 O84 Ce1 157.12(9) . . ?
Si2 O85 Ce2 149.88(8) . . ?
Si2 O85 Ce1 103.36(7) . . ?
Ce2 O85 Ce1 101.64(5) . . ?
O84 Si1 O9 113.88(8) . . ?
O84 Si1 O68 114.40(8) . . ?
O9 Si1 O68 104.55(8) . . ?
O84 Si1 O67 107.51(8) . . ?
O9 Si1 O67 105.50(9) . . ?
O68 Si1 O67 110.68(8) . . ?
O70 Si2 O85 116.12(8) . . ?
O70 Si2 O69 107.59(8) . . ?
O85 Si2 O69 114.14(8) . . ?
O70 Si2 O74 105.65(8) . . ?
O85 Si2 O74 99.52(7) . . ?
O69 Si2 O74 113.48(8) . . ?
O70 Si2 Ce1 128.74(6) . . ?
O85 Si2 Ce1 48.59(5) . . ?
O69 Si2 Ce1 123.40(6) . . ?
O74 Si2 Ce1 51.34(5) . . ?
O75 Si3 O83 118.15(8) . . ?
O75 Si3 O76 108.28(8) . . ?
O83 Si3 O76 114.10(8) . . ?
O75 Si3 O3 106.59(8) . . ?
O83 Si3 O3 97.40(7) . . ?
O76 Si3 O3 111.60(8) . . ?
O75 Si3 Ce2 131.96(6) . . ?
O83 Si3 Ce2 49.03(5) . . ?
O76 Si3 Ce2 119.00(6) . . ?
O3 Si3 Ce2 49.12(5) . . ?
O10 Si4 O71 113.72(8) . . ?
O10 Si4 O73 113.18(8) . . ?
O71 Si4 O73 104.90(8) . . ?
O10 Si4 O72 106.26(8) . . ?
O71 Si4 O72 112.25(8) . . ?
O73 Si4 O72 106.40(8) . . ?
O84 Ce1 O83 107.11(5) . . ?
O84 Ce1 N2 92.16(5) . . ?
O83 Ce1 N2 81.75(5) . . ?
O84 Ce1 N1 110.86(6) . . ?
O83 Ce1 N1 134.58(5) . . ?
N2 Ce1 N1 72.93(6) . . ?
O84 Ce1 O85 120.59(5) . . ?
O83 Ce1 O85 67.99(4) . . ?
N2 Ce1 O85 140.14(5) . . ?
N1 Ce1 O85 110.47(5) . . ?
O84 Ce1 O74 92.00(5) . . ?
O83 Ce1 O74 124.16(4) . . ?
N2 Ce1 O74 150.91(5) . . ?
N1 Ce1 O74 78.69(5) . . ?
O85 Ce1 O74 57.33(4) . . ?
O84 Ce1 N4 168.11(6) . . ?
O83 Ce1 N4 67.83(5) . . ?
N2 Ce1 N4 76.62(6) . . ?
N1 Ce1 N4 69.94(6) . . ?
O85 Ce1 N4 68.41(5) . . ?
O74 Ce1 N4 99.72(5) . . ?
O84 Ce1 Si2 106.32(4) . . ?
O83 Ce1 Si2 94.95(3) . . ?
N2 Ce1 Si2 161.34(4) . . ?
N1 Ce1 Si2 97.42(4) . . ?
O85 Ce1 Si2 28.06(3) . . ?
O74 Ce1 Si2 29.46(3) . . ?
N4 Ce1 Si2 85.11(4) . . ?
O84 Ce1 Ce2 138.48(4) . . ?
O83 Ce1 Ce2 40.52(3) . . ?
N2 Ce1 Ce2 103.70(4) . . ?
N1 Ce1 Ce2 110.45(5) . . ?
O85 Ce1 Ce2 36.75(3) . . ?
O74 Ce1 Ce2 91.95(3) . . ?
N4 Ce1 Ce2 43.79(4) . . ?
Si2 Ce1 Ce2 64.037(10) . . ?
O10 Ce2 O85 107.65(5) . . ?
O10 Ce2 O3 99.92(5) . . ?
O85 Ce2 O3 129.61(5) . . ?
O10 Ce2 O83 125.03(5) . . ?
O85 Ce2 O83 70.39(5) . . ?
O3 Ce2 O83 59.25(4) . . ?
O10 Ce2 N6 95.12(6) . . ?
O85 Ce2 N6 115.26(6) . . ?
O3 Ce2 N6 102.96(6) . . ?
O83 Ce2 N6 136.92(5) . . ?
O10 Ce2 N4 166.29(6) . . ?
O85 Ce2 N4 74.46(5) . . ?
O3 Ce2 N4 88.26(6) . . ?
O83 Ce2 N4 68.63(5) . . ?
N6 Ce2 N4 72.19(6) . . ?
O10 Ce2 Si3 112.66(4) . . ?
O85 Ce2 Si3 99.01(4) . . ?
O3 Ce2 Si3 30.68(3) . . ?
O83 Ce2 Si3 28.95(3) . . ?
N6 Ce2 Si3 126.60(5) . . ?
N4 Ce2 Si3 79.87(5) . . ?
O10 Ce2 Ce1 142.51(4) . . ?
O85 Ce2 Ce1 41.61(3) . . ?
O3 Ce2 Ce1 92.94(3) . . ?
O83 Ce2 Ce1 38.53(3) . . ?
N6 Ce2 Ce1 116.17(4) . . ?
N4 Ce2 Ce1 46.65(4) . . ?
Si3 Ce2 Ce1 65.672(11) . . ?
C50 C50 C51 131.8(7) 2_556 . ?
C50 C51 C52 97.5(10) . . ?
C53 C52 C52 122.6(13) . 2_556 ?
C53 C52 C51 106.7(14) . . ?
C52 C52 C51 130.5(7) 2_556 . ?
C51A C50A C51A 129(2) 2_556 . ?
C50A C51A C52A 108.3(14) . . ?
C53A C52A C51A 104.6(15) . . ?
C53A C52A C54A 119.2(15) . . ?
C51A C52A C54A 136.0(12) . . ?
C52A C54A C52A 100.7(14) . 2_556 ?

loop_
_geom_bond_atom_site_label_1
_geom_bond_atom_site_label_2
_geom_bond_distance
_geom_bond_site_symmetry_2
_geom_bond_publ_flag
C61_2 C62_2 1.407(15) . ?
C62_2 C63_2 1.335(12) . ?
C62_2 C67_2 1.360(13) . ?
C63_2 C64_2 1.345(12) . ?
C64_2 C65_2 1.351(13) . ?
C65_2 C66_2 1.361(13) . ?
C66_2 C67_2 1.361(14) . ?
C61_1 C62_1 1.482(10) . ?
C62_1 C63_1 1.336(9) . ?
C62_1 C67_1 1.399(10) . ?
C63_1 C64_1 1.363(9) . ?
C64_1 C65_1 1.372(11) . ?
C65_1 C66_1 1.356(10) . ?
C66_1 C67_1 1.402(10) . ?
C1 O68 1.439(2) . ?
C1 C3 1.517(3) . ?
C1 C2 1.520(3) . ?
C1 C4 1.523(3) . ?
C5 O9 1.437(3) . ?
C5 C8 1.506(4) . ?
C5 C7 1.508(4) . ?
C5 C6 1.546(4) . ?
C9 C10A 1.43(3) . ?
C9 O67 1.446(3) . ?
C9 C12A 1.47(2) . ?
C9 C11 1.490(9) . ?
C9 C10 1.526(6) . ?
C9 C12 1.539(6) . ?
C9 C11A 1.62(4) . ?
C13 O70 1.440(3) . ?
C13 C15 1.511(3) . ?
C13 C14 1.517(3) . ?
C13 C16 1.521(4) . ?
C17 O74 1.475(2) . ?
C17 C18 1.511(3) . ?
C17 C19 1.519(3) . ?
C17 C20 1.520(3) . ?
C21 O69 1.451(3) . ?
C21 C24 1.518(3) . ?
C21 C23 1.519(3) . ?
C21 C22 1.520(4) . ?
C25 O76 1.448(2) . ?
C25 C28 1.520(3) . ?
C25 C27 1.520(3) . ?
C25 C26 1.523(3) . ?
C29 O3 1.474(2) . ?
C29 C30 1.505(3) . ?
C29 C32 1.517(3) . ?
C29 C31 1.522(3) . ?
C33 O75 1.457(2) . ?
C33 C35 1.516(3) . ?
C33 C36 1.519(3) . ?
C33 C34 1.522(3) . ?
C37 O71 1.439(3) . ?
C37 C38 1.518(3) . ?
C37 C39 1.523(3) . ?
C37 C40 1.526(3) . ?
C41 O73 1.442(3) . ?
C41 C43 1.521(3) . ?
C41 C44 1.521(3) . ?
C41 C42 1.522(3) . ?
C45 O72 1.444(3) . ?
C45 C47 1.517(3) . ?
C45 C48 1.522(3) . ?
C45 C46 1.524(3) . ?
N1 N3 1.177(2) 2_556 ?
N1 Ce1 2.5578(18) . ?
N2 N3 1.173(2) . ?
N2 Ce1 2.5569(17) . ?
N3 N1 1.176(2) 2_556 ?
N4 N5 1.1693(17) . ?
N4 Ce2 2.6198(18) . ?
N4 Ce1 2.7528(18) . ?
N5 N4 1.1693(17) 2_556 ?
N6 N7 1.1717(18) . ?
N6 Ce2 2.5475(18) . ?
N7 N6 1.1718(18) 2_556 ?
O3 Si3 1.6825(15) . ?
O3 Ce2 2.4934(14) . ?
O9 Si1 1.6249(16) . ?
O10 Si4 1.6037(15) . ?
O10 Ce2 2.1931(13) . ?
O67 Si1 1.6351(16) . ?
O68 Si1 1.6315(15) . ?
O69 Si2 1.6125(15) . ?
O70 Si2 1.6049(15) . ?
O71 Si4 1.6275(15) . ?
O72 Si4 1.6336(16) . ?
O73 Si4 1.6279(15) . ?
O74 Si2 1.6588(14) . ?
O74 Ce1 2.6340(14) . ?
O75 Si3 1.6044(15) . ?
O76 Si3 1.6161(15) . ?
O83 Si3 1.6061(15) . ?
O83 Ce1 2.4019(14) . ?
O83 Ce2 2.5054(13) . ?
O84 Si1 1.5998(15) . ?
O84 Ce1 2.2007(13) . ?
O85 Si2 1.6098(15) . ?
O85 Ce2 2.3128(14) . ?
O85 Ce1 2.5665(13) . ?
Si2 Ce1 3.3297(6) . ?
Si3 Ce2 3.2455(6) . ?
Ce1 Ce2 3.78570(18) . ?
C50 C50 1.42(2) 2_556 ?
C50 C51 1.536(15) . ?
C51 C52 1.552(15) . ?
C52 C53 1.128(19) . ?
C52 C52 1.45(3) 2_556 ?
C50A C51A 1.318(14) 2_556 ?
C50A C51A 1.318(14) . ?
C51A C52A 1.327(17) . ?
C52A C53A 1.31(2) . ?
C52A C54A 1.340(18) . ?
C54A C52A 1.340(18) 2_556 ?
